data_2018212
loop_
_publ_author_name
'Moncol, Jan'
'Jomova, Klaudia'
'Zelenicky, Lubomir'
'Lis, Tadeusz'
'Valko, Marian'

_publ_section_title
;
 A tetranuclear copper(II) cluster:
 bis(\m-4-chlorobenzoato-\k^2^<i>O</i>:<i>O</i>')(4-chlorobenzoato-\k^2^<i>O</i>,<i>O</i>')(4-chlorobenzoato-\k<i>O</i>)tetrakis(\m~3~-2-pyridylmethanolato-\k^4^<i>N</i>,<i>O</i>:<i>O</i>:<i>O</i>)tetracopper(II)
;
_journal_coeditor_code BG3141
_journal_issue 9
_journal_name_full 'Acta Crystallographica Section C'
_journal_page_first m318
_journal_page_last m320
_journal_paper_doi 10.1107/S010827011103335X
_journal_volume 67
_journal_year 2011
_chemical_formula_iupac '[Cu4 (C7 H4 Cl O2)4 (C6 H6 N O)4]'
_chemical_formula_moiety 'C52 H40 Cl4 Cu4 N4 O12'
_chemical_formula_sum 'C52 H40 Cl4 Cu4 N4 O12'
_chemical_formula_weight 1308.84
_chemical_name_systematic
;
bis(\m-4-chlorobenzoato-
\k^2^<i>O</i>:<i>O</i>')(4-chlorobenzoato-\k^2^<i>O</i>,<i>O</i>')(4-
chlorobenzoato-\k<i>O</i>)tetrakis(\m^3^-2-pyridylmethanolato-
\k^4^<i>N</i>,<i>O</i>:<i>O</i>:<i>O</i>)tetracopper(II)
;
_space_group_IT_number 15
_symmetry_cell_setting monoclinic
_symmetry_space_group_name_Hall '-I 2ya'
_symmetry_space_group_name_H-M 'I 1 2/a 1'
_atom_sites_solution_hydrogens geom
_atom_sites_solution_primary direct
_atom_sites_solution_secondary difmap
_audit_creation_method SHELXL97
_cell_angle_alpha 90.00
_cell_angle_beta 94.89(3)
_cell_angle_gamma 90.00
_cell_formula_units_Z 8
_cell_length_a 20.326(6)
_cell_length_b 14.184(4)
_cell_length_c 36.696(13)
_cell_measurement_reflns_used 15652
_cell_measurement_temperature 100(2)
_cell_measurement_theta_max 26.37
_cell_measurement_theta_min 4.08
_cell_volume 10541(6)
_computing_cell_refinement 'CrysAlisRED (Agilent, 2011)'
_computing_data_collection 'CrysAlisCCD (Agilent, 2011)'
_computing_data_reduction 'CrysAlisRED (Agilent, 2011)'
_computing_molecular_graphics 'XP in SHELXTL (Sheldrick, 2008)'
_computing_publication_material 'publCIF (Westrip, 2010)'
_computing_structure_refinement 'SHELXL97 (Sheldrick, 2008)'
_computing_structure_solution 'SHELXS97 (Sheldrick, 2008)'
_diffrn_ambient_temperature 100(2)
_diffrn_measured_fraction_theta_full 0.998
_diffrn_measured_fraction_theta_max 0.970
_diffrn_measurement_device_type 'Kuma KM-4 CCD area-detector'
_diffrn_measurement_method \w
_diffrn_radiation_monochromator graphite
_diffrn_radiation_source 'fine-focus sealed tube'
_diffrn_radiation_type MoK\a
_diffrn_radiation_wavelength 0.71073
_diffrn_reflns_av_R_equivalents 0.0422
_diffrn_reflns_av_sigmaI/netI 0.0640
_diffrn_reflns_limit_h_max 25
_diffrn_reflns_limit_h_min -26
_diffrn_reflns_limit_k_max 15
_diffrn_reflns_limit_k_min -18
_diffrn_reflns_limit_l_max 48
_diffrn_reflns_limit_l_min -47
_diffrn_reflns_number 36942
_diffrn_reflns_theta_full 26.00
_diffrn_reflns_theta_max 27.99
_diffrn_reflns_theta_min 3.08
_diffrn_standards_decay_% 0
_diffrn_standards_interval_count 0
_diffrn_standards_interval_time 0
_diffrn_standards_number 0
_exptl_absorpt_coefficient_mu 1.861
_exptl_absorpt_correction_T_max 0.659
_exptl_absorpt_correction_T_min 0.467
_exptl_absorpt_correction_type analytical
_exptl_absorpt_process_details 'CrysAlis RED (Agilent, 2011)'
_exptl_crystal_colour blue
_exptl_crystal_density_diffrn 1.649
_exptl_crystal_density_method 'not measured'
_exptl_crystal_description block
_exptl_crystal_F_000 5280
_exptl_crystal_size_max 0.45
_exptl_crystal_size_mid 0.35
_exptl_crystal_size_min 0.25
_refine_diff_density_max 0.557
_refine_diff_density_min -0.370
_refine_ls_extinction_method none
_refine_ls_goodness_of_fit_ref 1.024
_refine_ls_hydrogen_treatment constr
_refine_ls_matrix_type full
_refine_ls_number_parameters 685
_refine_ls_number_reflns 12348
_refine_ls_number_restraints 0
_refine_ls_restrained_S_all 1.024
_refine_ls_R_factor_all 0.0598
_refine_ls_R_factor_gt 0.0343
_refine_ls_shift/su_max 0.001
_refine_ls_shift/su_mean 0.000
_refine_ls_structure_factor_coef Fsqd
_refine_ls_weighting_details 'calc w = 1/[\s^2^(Fo^2^)+(0.0273P)^2^] where P=(Fo^2^+2Fc^2^)/3'
_refine_ls_weighting_scheme calc
_refine_ls_wR_factor_gt 0.0655
_refine_ls_wR_factor_ref 0.0689
_reflns_number_gt 8586
_reflns_number_total 12348
_reflns_threshold_expression I>2\s(I)
_cod_data_source_file bg3141.cif
_cod_data_source_block I
_cod_original_sg_symbol_Hall -I2ya
_cod_original_sg_symbol_H-M I2/a
_cod_database_code 2018212
_cod_database_fobs_code 2018212

loop_
_symmetry_equiv_pos_as_xyz
'x, y, z'
'-x+1/2, y, -z'
'x+1/2, y+1/2, z+1/2'
'-x+1, y+1/2, -z+1/2'
'-x, -y, -z'
'x-1/2, -y, z'
'-x+1/2, -y+1/2, -z+1/2'
'x, -y+1/2, z+1/2'

loop_
_atom_site_type_symbol
_atom_site_label
_atom_site_fract_x
_atom_site_fract_y
_atom_site_fract_z
_atom_site_U_iso_or_equiv
_atom_site_adp_type
_atom_site_calc_flag
_atom_site_refinement_flags
_atom_site_occupancy
_atom_site_symmetry_multiplicity
Cu Cu1 0.321708(14) 0.19660(2) 0.145333(8) 0.01399(7) Uani d . 1 1
Cu Cu2 0.172604(14) 0.15840(2) 0.149733(9) 0.01421(7) Uani d . 1 1
Cu Cu3 0.251005(14) -0.01901(2) 0.168529(9) 0.01625(8) Uani d . 1 1
Cu Cu4 0.248200(14) 0.03960(2) 0.085878(8) 0.01476(7) Uani d . 1 1
Cl Cl1 0.07200(4) -0.13643(6) 0.36502(2) 0.0480(2) Uani d . 1 1
Cl Cl2 0.28524(4) -0.54799(5) 0.04864(2) 0.0377(2) Uani d . 1 1
Cl Cl3 0.58565(4) 0.53772(5) 0.03306(3) 0.0466(2) Uani d . 1 1
Cl Cl4 0.11609(3) 0.75859(4) 0.16230(2) 0.02843(17) Uani d . 1 1
N N1 0.19854(9) 0.10296(14) 0.04387(6) 0.0151(5) Uani d . 1 1
N N2 0.09070(9) 0.15129(14) 0.11565(6) 0.0151(5) Uani d . 1 1
N N3 0.33718(10) -0.06416(14) 0.19326(6) 0.0168(5) Uani d . 1 1
N N4 0.38097(9) 0.18916(14) 0.19124(6) 0.0166(5) Uani d . 1 1
O O1 0.20152(8) -0.04537(12) 0.20958(5) 0.0199(4) Uani d . 1 1
O O2 0.13169(8) 0.07973(12) 0.20791(5) 0.0208(4) Uani d . 1 1
O O3 0.22882(8) -0.08900(12) 0.07075(5) 0.0214(4) Uani d . 1 1
O O4 0.32410(8) -0.07975(12) 0.04492(5) 0.0213(4) Uani d . 1 1
O O5 0.38188(8) 0.26767(12) 0.11857(5) 0.0203(4) Uani d . 1 1
O O6 0.45019(9) 0.15279(12) 0.10350(5) 0.0284(5) Uani d . 1 1
O O7 0.26769(8) 0.34054(11) 0.15833(5) 0.0184(4) Uani d . 1 1
O O8 0.16155(8) 0.29213(11) 0.15717(5) 0.0169(4) Uani d . 1 1
O O9 0.25907(8) 0.16896(11) 0.10365(5) 0.0155(4) Uani d . 1 1
O O10 0.17805(8) 0.02630(11) 0.13490(5) 0.0147(4) Uani d . 1 1
O O11 0.30427(8) -0.00018(13) 0.12861(5) 0.0231(4) Uani d . 1 1
O O12 0.25878(8) 0.14146(11) 0.17749(4) 0.0137(4) Uani d . 1 1
C C1 0.15632(12) 0.00712(18) 0.22191(7) 0.0174(6) Uani d . 1 1
C C2 0.13435(11) -0.02832(18) 0.25776(7) 0.0169(6) Uani d . 1 1
C C3 0.10787(12) 0.03335(19) 0.28212(7) 0.0223(6) Uani d . 1 1
H H3 0.1026 0.0981 0.2759 0.027 Uiso calc R 1 1
C C4 0.08910(13) 0.0014(2) 0.31533(8) 0.0284(7) Uani d . 1 1
H H4 0.0720 0.0440 0.3322 0.034 Uiso calc R 1 1
C C5 0.09567(13) -0.0933(2) 0.32359(8) 0.0267(7) Uani d . 1 1
C C6 0.12189(12) -0.1563(2) 0.29993(7) 0.0232(6) Uani d . 1 1
H H6 0.1259 -0.2212 0.3061 0.028 Uiso calc R 1 1
C C7 0.14219(12) -0.12340(18) 0.26729(7) 0.0185(6) Uani d . 1 1
H H7 0.1616 -0.1656 0.2512 0.022 Uiso calc R 1 1
C C8 0.27802(12) -0.12528(17) 0.05599(7) 0.0170(6) Uani d . 1 1
C C9 0.27837(12) -0.23096(17) 0.05356(7) 0.0156(5) Uani d . 1 1
C C10 0.23666(13) -0.28507(18) 0.07324(7) 0.0216(6) Uani d . 1 1
H H10 0.2063 -0.2546 0.0876 0.026 Uiso calc R 1 1
C C11 0.23862(13) -0.38291(18) 0.07222(8) 0.0260(7) Uani d . 1 1
H H11 0.2104 -0.4195 0.0859 0.031 Uiso calc R 1 1
C C12 0.28267(13) -0.42573(17) 0.05074(8) 0.0227(6) Uani d . 1 1
C C13 0.32484(13) -0.37383(18) 0.03076(8) 0.0255(6) Uani d . 1 1
H H13 0.3548 -0.4046 0.0162 0.031 Uiso calc R 1 1
C C14 0.32252(12) -0.27655(17) 0.03238(7) 0.0191(6) Uani d . 1 1
H H14 0.3514 -0.2403 0.0189 0.023 Uiso calc R 1 1
C C15 0.43223(12) 0.23529(19) 0.10404(7) 0.0180(6) Uani d . 1 1
C C16 0.47073(11) 0.31099(17) 0.08591(7) 0.0158(5) Uani d . 1 1
C C17 0.44898(12) 0.40398(18) 0.08487(7) 0.0203(6) Uani d . 1 1
H H17 0.4096 0.4199 0.0957 0.024 Uiso calc R 1 1
C C18 0.48363(13) 0.47357(19) 0.06835(8) 0.0255(6) Uani d . 1 1
H H18 0.4682 0.5368 0.0675 0.031 Uiso calc R 1 1
C C19 0.54142(14) 0.44932(19) 0.05304(8) 0.0271(7) Uani d . 1 1
C C20 0.56378(13) 0.35749(19) 0.05338(8) 0.0269(7) Uani d . 1 1
H H20 0.6030 0.3417 0.0424 0.032 Uiso calc R 1 1
C C21 0.52833(12) 0.28846(19) 0.06998(7) 0.0220(6) Uani d . 1 1
H H21 0.5436 0.2251 0.0705 0.026 Uiso calc R 1 1
C C22 0.20744(12) 0.35513(17) 0.15826(7) 0.0152(5) Uani d . 1 1
C C23 0.18322(12) 0.45549(17) 0.15953(7) 0.0154(5) Uani d . 1 1
C C24 0.11650(12) 0.47828(18) 0.15296(7) 0.0200(6) Uani d . 1 1
H H24 0.0849 0.4294 0.1483 0.024 Uiso calc R 1 1
C C25 0.09584(13) 0.57095(18) 0.15311(7) 0.0217(6) Uani d . 1 1
H H25 0.0505 0.5861 0.1477 0.026 Uiso calc R 1 1
C C26 0.14157(12) 0.64149(17) 0.16116(7) 0.0183(6) Uani d . 1 1
C C27 0.20788(13) 0.62107(18) 0.16808(8) 0.0225(6) Uani d . 1 1
H H27 0.2390 0.6702 0.1734 0.027 Uiso calc R 1 1
C C28 0.22851(12) 0.52789(17) 0.16716(8) 0.0212(6) Uani d . 1 1
H H28 0.2741 0.5134 0.1718 0.025 Uiso calc R 1 1
C C29 0.20183(11) 0.19743(17) 0.04503(7) 0.0144(5) Uani d . 1 1
C C30 0.16989(12) 0.25268(18) 0.01766(7) 0.0191(6) Uani d . 1 1
H H30 0.1733 0.3194 0.0186 0.023 Uiso calc R 1 1
C C31 0.13333(13) 0.20947(19) -0.01081(7) 0.0240(6) Uani d . 1 1
H H31 0.1099 0.2462 -0.0293 0.029 Uiso calc R 1 1
C C32 0.13084(13) 0.11153(19) -0.01232(8) 0.0244(6) Uani d . 1 1
H H32 0.1068 0.0802 -0.0321 0.029 Uiso calc R 1 1
C C33 0.16414(12) 0.06081(18) 0.01564(7) 0.0192(6) Uani d . 1 1
H H33 0.1626 -0.0061 0.0148 0.023 Uiso calc R 1 1
C C34 0.24319(12) 0.23848(17) 0.07699(7) 0.0175(6) Uani d . 1 1
H H34A 0.2843 0.2650 0.0685 0.021 Uiso calc R 1 1
H H34B 0.2187 0.2903 0.0878 0.021 Uiso calc R 1 1
C C35 0.07158(11) 0.06261(17) 0.10704(7) 0.0150(5) Uani d . 1 1
C C36 0.01649(12) 0.04443(18) 0.08308(7) 0.0185(6) Uani d . 1 1
H H36 0.0029 -0.0187 0.0780 0.022 Uiso calc R 1 1
C C37 -0.01842(12) 0.11878(19) 0.06663(8) 0.0232(6) Uani d . 1 1
H H37 -0.0561 0.1077 0.0501 0.028 Uiso calc R 1 1
C C38 0.00265(13) 0.20984(19) 0.07475(8) 0.0235(6) Uani d . 1 1
H H38 -0.0200 0.2621 0.0634 0.028 Uiso calc R 1 1
C C39 0.05655(12) 0.22408(18) 0.09944(7) 0.0206(6) Uani d . 1 1
H H39 0.0702 0.2868 0.1053 0.025 Uiso calc R 1 1
C C40 0.11496(12) -0.01273(17) 0.12590(7) 0.0174(6) Uani d . 1 1
H H40A 0.0957 -0.0344 0.1483 0.021 Uiso calc R 1 1
H H40B 0.1183 -0.0675 0.1095 0.021 Uiso calc R 1 1
C C41 0.38646(12) -0.06471(16) 0.17093(7) 0.0153(5) Uani d . 1 1
C C42 0.45083(12) -0.08422(18) 0.18416(7) 0.0216(6) Uani d . 1 1
H H42 0.4849 -0.0860 0.1680 0.026 Uiso calc R 1 1
C C43 0.46534(13) -0.10112(19) 0.22109(8) 0.0267(7) Uani d . 1 1
H H43 0.5094 -0.1132 0.2307 0.032 Uiso calc R 1 1
C C44 0.41438(14) -0.10007(19) 0.24378(8) 0.0278(7) Uani d . 1 1
H H44 0.4230 -0.1119 0.2692 0.033 Uiso calc R 1 1
C C45 0.35123(13) -0.08179(18) 0.22918(7) 0.0225(6) Uani d . 1 1
H H45 0.3164 -0.0815 0.2449 0.027 Uiso calc R 1 1
C C46 0.36629(12) -0.04307(18) 0.13153(7) 0.0188(6) Uani d . 1 1
H H46A 0.3991 -0.0005 0.1217 0.023 Uiso calc R 1 1
H H46B 0.3647 -0.1020 0.1170 0.023 Uiso calc R 1 1
C C47 0.34802(12) 0.18031(17) 0.22111(7) 0.0167(6) Uani d . 1 1
C C48 0.38067(13) 0.17772(18) 0.25589(7) 0.0231(6) Uani d . 1 1
H H48 0.3565 0.1720 0.2768 0.028 Uiso calc R 1 1
C C49 0.44875(13) 0.1836(2) 0.25964(8) 0.0296(7) Uani d . 1 1
H H49 0.4720 0.1824 0.2832 0.036 Uiso calc R 1 1
C C50 0.48260(13) 0.19111(19) 0.22876(8) 0.0271(7) Uani d . 1 1
H H50 0.5295 0.1937 0.2308 0.032 Uiso calc R 1 1
C C51 0.44757(12) 0.19488(19) 0.19485(8) 0.0224(6) Uani d . 1 1
H H51 0.4708 0.2016 0.1736 0.027 Uiso calc R 1 1
C C52 0.27400(12) 0.17359(18) 0.21355(7) 0.0174(6) Uani d . 1 1
H H52A 0.2560 0.1293 0.2310 0.021 Uiso calc R 1 1
H H52B 0.2538 0.2362 0.2167 0.021 Uiso calc R 1 1

loop_
_atom_site_aniso_label
_atom_site_aniso_U_11
_atom_site_aniso_U_22
_atom_site_aniso_U_33
_atom_site_aniso_U_12
_atom_site_aniso_U_13
_atom_site_aniso_U_23
Cu1 0.01327(14) 0.01641(17) 0.01226(17) -0.00140(12) 0.00100(12) 0.00034(13)
Cu2 0.01340(15) 0.01254(16) 0.01638(17) 0.00052(12) -0.00054(13) -0.00110(13)
Cu3 0.01602(15) 0.01858(17) 0.01444(17) 0.00356(13) 0.00290(13) 0.00390(13)
Cu4 0.01772(15) 0.01320(16) 0.01318(17) 0.00187(12) 0.00023(13) 0.00101(13)
Cl1 0.0546(5) 0.0665(6) 0.0259(5) 0.0024(4) 0.0212(4) 0.0124(4)
Cl2 0.0392(4) 0.0127(4) 0.0598(6) 0.0013(3) -0.0030(4) -0.0021(3)
Cl3 0.0514(5) 0.0334(5) 0.0597(6) -0.0126(4) 0.0312(5) 0.0065(4)
Cl4 0.0319(4) 0.0148(4) 0.0385(5) 0.0058(3) 0.0021(3) -0.0002(3)
N1 0.0164(11) 0.0157(12) 0.0131(12) 0.0030(9) 0.0016(9) -0.0010(9)
N2 0.0175(11) 0.0115(11) 0.0166(12) 0.0003(9) 0.0030(9) -0.0004(9)
N3 0.0198(11) 0.0166(12) 0.0139(12) 0.0035(9) 0.0016(9) 0.0027(9)
N4 0.0157(10) 0.0177(12) 0.0161(12) -0.0013(9) -0.0007(9) 0.0003(9)
O1 0.0223(9) 0.0194(10) 0.0190(10) 0.0035(8) 0.0085(8) 0.0029(8)
O2 0.0211(9) 0.0218(10) 0.0199(11) 0.0022(8) 0.0043(8) 0.0012(8)
O3 0.0230(9) 0.0153(10) 0.0265(11) 0.0030(8) 0.0059(8) 0.0006(8)
O4 0.0245(10) 0.0172(10) 0.0222(11) -0.0041(8) 0.0023(8) 0.0027(8)
O5 0.0190(9) 0.0208(10) 0.0216(11) -0.0015(8) 0.0052(8) 0.0042(8)
O6 0.0356(11) 0.0168(11) 0.0347(13) -0.0014(9) 0.0146(10) 0.0000(9)
O7 0.0155(9) 0.0148(9) 0.0248(11) 0.0008(7) 0.0011(8) -0.0014(8)
O8 0.0153(9) 0.0144(9) 0.0208(11) -0.0014(7) -0.0001(8) -0.0018(7)
O9 0.0215(9) 0.0116(9) 0.0129(10) -0.0010(7) -0.0024(8) 0.0039(7)
O10 0.0148(8) 0.0135(9) 0.0154(10) -0.0008(7) -0.0001(7) 0.0027(7)
O11 0.0195(9) 0.0359(12) 0.0144(10) 0.0114(8) 0.0042(8) 0.0087(8)
O12 0.0150(8) 0.0175(9) 0.0086(9) 0.0010(7) -0.0001(7) 0.0004(7)
C1 0.0148(12) 0.0174(14) 0.0199(15) -0.0046(11) 0.0005(11) 0.0007(11)
C2 0.0102(11) 0.0251(15) 0.0153(14) -0.0012(11) -0.0001(10) -0.0006(11)
C3 0.0187(13) 0.0285(16) 0.0194(15) 0.0002(12) 0.0000(11) -0.0008(12)
C4 0.0206(14) 0.046(2) 0.0194(16) 0.0066(13) 0.0038(12) -0.0070(14)
C5 0.0208(14) 0.045(2) 0.0150(16) -0.0037(13) 0.0042(12) 0.0050(13)
C6 0.0217(14) 0.0272(16) 0.0202(16) -0.0066(12) -0.0010(12) 0.0043(12)
C7 0.0155(12) 0.0243(15) 0.0152(15) -0.0065(11) -0.0012(11) -0.0034(11)
C8 0.0230(13) 0.0175(14) 0.0096(14) -0.0016(11) -0.0043(11) 0.0009(11)
C9 0.0179(12) 0.0134(13) 0.0148(14) 0.0008(10) -0.0029(11) -0.0007(10)
C10 0.0267(14) 0.0190(15) 0.0195(16) 0.0013(11) 0.0045(12) 0.0001(11)
C11 0.0288(15) 0.0203(16) 0.0293(18) -0.0024(12) 0.0061(13) 0.0051(12)
C12 0.0255(14) 0.0113(14) 0.0301(17) 0.0027(11) -0.0044(13) 0.0006(12)
C13 0.0259(15) 0.0221(15) 0.0288(17) 0.0026(12) 0.0034(13) -0.0064(13)
C14 0.0206(13) 0.0194(15) 0.0171(15) -0.0011(11) 0.0009(11) 0.0004(11)
C15 0.0164(13) 0.0235(16) 0.0136(14) -0.0038(11) -0.0016(11) -0.0033(11)
C16 0.0160(12) 0.0180(14) 0.0131(14) -0.0039(11) -0.0014(10) 0.0001(11)
C17 0.0200(13) 0.0227(15) 0.0182(15) -0.0032(11) 0.0024(11) -0.0011(11)
C18 0.0306(15) 0.0207(15) 0.0257(17) -0.0001(12) 0.0057(13) 0.0020(12)
C19 0.0327(16) 0.0280(17) 0.0218(16) -0.0107(13) 0.0092(13) 0.0036(12)
C20 0.0194(14) 0.0309(17) 0.0320(18) -0.0013(12) 0.0122(13) -0.0006(13)
C21 0.0236(14) 0.0209(15) 0.0218(16) 0.0002(11) 0.0036(12) -0.0024(12)
C22 0.0213(13) 0.0173(14) 0.0070(13) 0.0001(11) 0.0010(10) -0.0012(10)
C23 0.0176(12) 0.0139(13) 0.0151(14) 0.0002(10) 0.0024(10) 0.0017(10)
C24 0.0176(13) 0.0184(14) 0.0231(16) -0.0033(11) -0.0033(11) -0.0028(11)
C25 0.0188(13) 0.0209(15) 0.0247(16) 0.0034(11) -0.0026(12) 0.0014(12)
C26 0.0260(14) 0.0124(14) 0.0167(15) 0.0036(11) 0.0031(11) 0.0000(11)
C27 0.0220(14) 0.0152(14) 0.0300(17) -0.0040(11) -0.0002(12) -0.0021(12)
C28 0.0152(12) 0.0190(15) 0.0287(17) 0.0019(11) -0.0015(12) 0.0011(12)
C29 0.0165(12) 0.0159(13) 0.0112(13) 0.0036(10) 0.0049(10) -0.0010(10)
C30 0.0239(14) 0.0171(14) 0.0162(15) 0.0056(11) 0.0004(12) 0.0010(11)
C31 0.0267(15) 0.0289(17) 0.0159(15) 0.0097(12) -0.0014(12) 0.0040(12)
C32 0.0261(15) 0.0288(17) 0.0169(16) 0.0038(12) -0.0059(12) -0.0051(12)
C33 0.0232(14) 0.0148(14) 0.0193(15) 0.0004(11) 0.0002(12) -0.0052(11)
C34 0.0241(14) 0.0142(14) 0.0142(15) 0.0022(11) 0.0012(11) 0.0033(11)
C35 0.0115(12) 0.0178(14) 0.0163(14) -0.0027(10) 0.0049(10) -0.0010(11)
C36 0.0174(13) 0.0157(14) 0.0224(15) -0.0055(11) 0.0022(11) -0.0019(11)
C37 0.0152(13) 0.0301(17) 0.0233(17) -0.0021(12) -0.0041(12) -0.0015(13)
C38 0.0213(14) 0.0201(15) 0.0278(17) 0.0086(12) -0.0045(12) 0.0002(12)
C39 0.0212(14) 0.0154(14) 0.0250(16) 0.0003(11) 0.0003(12) -0.0010(11)
C40 0.0204(13) 0.0132(13) 0.0182(15) -0.0011(11) -0.0014(11) 0.0017(11)
C41 0.0213(13) 0.0084(13) 0.0161(14) 0.0000(10) 0.0010(11) 0.0002(10)
C42 0.0207(14) 0.0216(15) 0.0225(16) 0.0000(11) 0.0026(12) 0.0008(12)
C43 0.0222(14) 0.0280(16) 0.0285(18) 0.0029(12) -0.0062(13) 0.0030(13)
C44 0.0345(16) 0.0306(17) 0.0173(16) 0.0046(13) -0.0034(13) 0.0026(12)
C45 0.0271(15) 0.0227(15) 0.0177(16) 0.0057(12) 0.0032(12) 0.0035(12)
C46 0.0200(13) 0.0205(15) 0.0159(15) 0.0042(11) 0.0018(11) 0.0031(11)
C47 0.0184(13) 0.0134(14) 0.0178(15) 0.0002(10) -0.0009(11) -0.0019(11)
C48 0.0262(14) 0.0279(16) 0.0150(15) 0.0013(12) 0.0001(12) -0.0013(12)
C49 0.0278(15) 0.0385(19) 0.0207(17) -0.0019(13) -0.0091(13) 0.0007(13)
C50 0.0174(13) 0.0342(17) 0.0283(18) -0.0022(12) -0.0061(13) -0.0003(13)
C51 0.0171(13) 0.0284(16) 0.0216(16) -0.0018(12) 0.0013(12) 0.0001(12)
C52 0.0183(13) 0.0216(15) 0.0124(14) 0.0018(11) 0.0018(11) 0.0019(11)

loop_
_atom_type_symbol
_atom_type_description
_atom_type_scat_dispersion_real
_atom_type_scat_dispersion_imag
_atom_type_scat_source
C C 0.0033 0.0016 'International Tables Vol C Tables 4.2.6.8 and 6.1.1.4'
H H 0.0000 0.0000 'International Tables Vol C Tables 4.2.6.8 and 6.1.1.4'
N N 0.0061 0.0033 'International Tables Vol C Tables 4.2.6.8 and 6.1.1.4'
O O 0.0106 0.0060 'International Tables Vol C Tables 4.2.6.8 and 6.1.1.4'
Cu Cu 0.3201 1.2651 'International Tables Vol C Tables 4.2.6.8 and 6.1.1.4'
Cl Cl 0.1484 0.1585 'International Tables Vol C Tables 4.2.6.8 and 6.1.1.4'

loop_
_geom_angle_atom_site_label_1
_geom_angle_atom_site_label_2
_geom_angle_atom_site_label_3
_geom_angle
O5 Cu1 O9 96.11(8)
O5 Cu1 O12 171.05(7)
O9 Cu1 O12 88.64(7)
O5 Cu1 N4 95.45(8)
O9 Cu1 N4 164.64(7)
O12 Cu1 N4 81.32(8)
O5 Cu1 O7 88.68(7)
O9 Cu1 O7 92.76(7)
O12 Cu1 O7 83.50(6)
N4 Cu1 O7 97.58(7)
O5 Cu1 O11 118.26(6)
O9 Cu1 O11 64.89(6)
O12 Cu1 O11 70.64(6)
N4 Cu1 O11 100.61(7)
O7 Cu1 O11 145.45(5)
O5 Cu1 Cu2 142.00(6)
O9 Cu1 Cu2 55.09(5)
O12 Cu1 Cu2 38.06(5)
N4 Cu1 Cu2 118.13(6)
O7 Cu1 Cu2 70.74(4)
O11 Cu1 Cu2 74.79(3)
O5 Cu1 Cu4 106.38(6)
O9 Cu1 Cu4 30.08(5)
O12 Cu1 Cu4 81.46(5)
N4 Cu1 Cu4 135.67(6)
O7 Cu1 Cu4 120.53(5)
O11 Cu1 Cu4 35.05(4)
Cu2 Cu1 Cu4 62.42(2)
O5 Cu1 Cu3 150.79(5)
O9 Cu1 Cu3 76.19(5)
O12 Cu1 Cu3 37.94(5)
N4 Cu1 Cu3 88.82(6)
O7 Cu1 Cu3 119.45(5)
O11 Cu1 Cu3 32.95(4)
Cu4 Cu1 Cu3 54.19(2)
O8 Cu2 O10 171.59(7)
O8 Cu2 O12 98.98(7)
O10 Cu2 O12 87.60(7)
O8 Cu2 N2 92.13(7)
O10 Cu2 N2 80.87(7)
O12 Cu2 N2 167.71(7)
O8 Cu2 O9 97.54(6)
O10 Cu2 O9 79.22(6)
O12 Cu2 O9 73.51(6)
N2 Cu2 O9 99.96(7)
O8 Cu2 O2 104.80(7)
O10 Cu2 O2 81.23(6)
O12 Cu2 O2 81.69(6)
N2 Cu2 O2 100.60(7)
O9 Cu2 O2 148.85(5)
O8 Cu2 Cu3 148.14(5)
O10 Cu2 Cu3 39.30(5)
O12 Cu2 Cu3 49.56(5)
N2 Cu2 Cu3 119.68(6)
O9 Cu2 Cu3 79.65(4)
O2 Cu2 Cu3 69.88(4)
O8 Cu2 Cu1 87.81(5)
O10 Cu2 Cu1 94.26(5)
O12 Cu2 Cu1 38.29(5)
N2 Cu2 Cu1 138.02(6)
O9 Cu2 Cu1 38.80(4)
O2 Cu2 Cu1 119.97(5)
Cu3 Cu2 Cu1 70.045(18)
O8 Cu2 Cu4 130.99(5)
O10 Cu2 Cu4 44.46(5)
O12 Cu2 Cu4 81.95(5)
N2 Cu2 Cu4 86.81(6)
O9 Cu2 Cu4 35.31(4)
O2 Cu2 Cu4 123.56(4)
Cu3 Cu2 Cu4 58.609(19)
Cu1 Cu2 Cu4 62.86(2)
O11 Cu3 O1 175.93(7)
O11 Cu3 O10 85.36(7)
O1 Cu3 O10 98.02(7)
O11 Cu3 N3 82.06(8)
O1 Cu3 N3 94.50(8)
O10 Cu3 N3 167.33(7)
O11 Cu3 O12 86.27(7)
O1 Cu3 O12 96.58(6)
O10 Cu3 O12 78.72(6)
N3 Cu3 O12 101.78(7)
O11 Cu3 Cu2 91.76(5)
O1 Cu3 Cu2 92.29(5)
O10 Cu3 Cu2 39.34(5)
N3 Cu3 Cu2 142.22(6)
O12 Cu3 Cu2 40.47(4)
O11 Cu3 Cu4 35.75(5)
O1 Cu3 Cu4 147.40(6)
O10 Cu3 Cu4 49.69(5)
N3 Cu3 Cu4 117.66(6)
O12 Cu3 Cu4 82.63(4)
Cu2 Cu3 Cu4 66.044(18)
O11 Cu3 Cu1 54.78(6)
O1 Cu3 Cu1 127.77(5)
O10 Cu3 Cu1 82.24(5)
N3 Cu3 Cu1 91.61(6)
O12 Cu3 Cu1 31.81(4)
Cu2 Cu3 Cu1 55.91(2)
Cu4 Cu3 Cu1 60.652(15)
O3 Cu4 O11 92.79(8)
O3 Cu4 O9 173.96(7)
O11 Cu4 O9 87.79(8)
O3 Cu4 N1 97.26(8)
O11 Cu4 N1 169.58(8)
O9 Cu4 N1 82.51(8)
O3 Cu4 O10 91.23(6)
O11 Cu4 O10 73.55(7)
O9 Cu4 O10 83.16(6)
N1 Cu4 O10 108.85(7)
O3 Cu4 O4 52.20(6)
O11 Cu4 O4 86.89(7)
O9 Cu4 O4 133.84(6)
N1 Cu4 O4 97.09(7)
O10 Cu4 O4 137.97(5)
O3 Cu4 Cu3 90.80(6)
O11 Cu4 Cu3 35.14(5)
O9 Cu4 Cu3 86.21(5)
N1 Cu4 Cu3 146.75(6)
O10 Cu4 Cu3 38.48(4)
O4 Cu4 Cu3 113.04(4)
O3 Cu4 Cu2 125.29(5)
O11 Cu4 Cu2 81.63(6)
O9 Cu4 Cu2 48.85(5)
N1 Cu4 Cu2 94.70(6)
O10 Cu4 Cu2 34.89(4)
O4 Cu4 Cu2 168.17(4)
Cu3 Cu4 Cu2 55.35(2)
O3 Cu4 Cu1 150.96(6)
O11 Cu4 Cu1 58.19(6)
O9 Cu4 Cu1 29.93(5)
N1 Cu4 Cu1 111.79(6)
O10 Cu4 Cu1 79.96(4)
O4 Cu4 Cu1 120.67(4)
Cu3 Cu4 Cu1 65.16(2)
Cu2 Cu4 Cu1 54.716(19)
C33 N1 C29 119.4(2)
C33 N1 Cu4 126.58(17)
C29 N1 Cu4 114.01(16)
C35 N2 C39 118.9(2)
C35 N2 Cu2 113.75(16)
C39 N2 Cu2 127.27(17)
C41 N3 C45 119.2(2)
C41 N3 Cu3 113.09(17)
C45 N3 Cu3 127.23(17)
C47 N4 C51 119.5(2)
C47 N4 Cu1 112.93(16)
C51 N4 Cu1 127.54(18)
C1 O1 Cu3 126.73(16)
C1 O2 Cu2 123.38(15)
C8 O3 Cu4 110.58(15)
C8 O4 Cu4 70.90(14)
C15 O5 Cu1 126.33(17)
C22 O7 Cu1 127.79(16)
C22 O8 Cu2 126.29(15)
C34 O9 Cu1 120.10(15)
C34 O9 Cu4 114.42(15)
Cu1 O9 Cu4 119.99(8)
C34 O9 Cu2 111.89(14)
Cu1 O9 Cu2 86.11(7)
Cu4 O9 Cu2 95.84(6)
C40 O10 Cu3 130.13(14)
C40 O10 Cu2 111.67(13)
Cu3 O10 Cu2 101.36(8)
C40 O10 Cu4 116.27(14)
Cu3 O10 Cu4 91.83(6)
Cu2 O10 Cu4 100.65(6)
C46 O11 Cu3 116.54(15)
C46 O11 Cu4 130.74(16)
Cu3 O11 Cu4 109.11(8)
C46 O11 Cu1 108.23(15)
Cu3 O11 Cu1 92.27(7)
Cu4 O11 Cu1 86.76(6)
C52 O12 Cu2 124.21(14)
C52 O12 Cu1 109.37(14)
Cu2 O12 Cu1 103.65(8)
C52 O12 Cu3 117.43(14)
Cu2 O12 Cu3 89.97(6)
Cu1 O12 Cu3 110.25(7)
O2 C1 O1 127.4(2)
O2 C1 C2 119.9(2)
O1 C1 C2 112.6(2)
C3 C2 C7 119.2(2)
C3 C2 C1 120.6(2)
C7 C2 C1 120.2(2)
C4 C3 C2 120.7(3)
C4 C3 H3 119.6
C2 C3 H3 119.6
C5 C4 C3 118.8(3)
C5 C4 H4 120.6
C3 C4 H4 120.6
C4 C5 C6 121.7(3)
C4 C5 Cl1 120.2(2)
C6 C5 Cl1 118.1(2)
C5 C6 C7 119.1(3)
C5 C6 H6 120.5
C7 C6 H6 120.5
C6 C7 C2 120.4(2)
C6 C7 H7 119.8
C2 C7 H7 119.8
O4 C8 O3 124.7(2)
O4 C8 C9 119.7(2)
O3 C8 C9 115.6(2)
C10 C9 C14 118.9(2)
C10 C9 C8 120.9(2)
C14 C9 C8 120.2(2)
C11 C10 C9 121.2(2)
C11 C10 H10 119.4
C9 C10 H10 119.4
C12 C11 C10 118.4(2)
C12 C11 H11 120.8
C10 C11 H11 120.8
C11 C12 C13 121.9(2)
C11 C12 Cl2 119.2(2)
C13 C12 Cl2 119.0(2)
C14 C13 C12 118.9(2)
C14 C13 H13 120.6
C12 C13 H13 120.6
C13 C14 C9 120.8(2)
C13 C14 H14 119.6
C9 C14 H14 119.6
O6 C15 O5 126.8(2)
O6 C15 C16 120.2(2)
O5 C15 C16 113.0(2)
C21 C16 C17 118.9(2)
C21 C16 C15 120.5(2)
C17 C16 C15 120.6(2)
C18 C17 C16 121.1(2)
C18 C17 H17 119.5
C16 C17 H17 119.5
C17 C18 C19 118.8(3)
C17 C18 H18 120.6
C19 C18 H18 120.6
C20 C19 C18 121.3(2)
C20 C19 Cl3 120.2(2)
C18 C19 Cl3 118.5(2)
C19 C20 C21 119.2(2)
C19 C20 H20 120.4
C21 C20 H20 120.4
C20 C21 C16 120.7(2)
C20 C21 H21 119.7
C16 C21 H21 119.7
O7 C22 O8 126.5(2)
O7 C22 C23 118.8(2)
O8 C22 C23 114.7(2)
C28 C23 C24 118.7(2)
C28 C23 C22 119.4(2)
C24 C23 C22 121.9(2)
C25 C24 C23 120.8(2)
C25 C24 H24 119.6
C23 C24 H24 119.6
C26 C25 C24 119.5(2)
C26 C25 H25 120.3
C24 C25 H25 120.3
C25 C26 C27 121.1(2)
C25 C26 Cl4 120.0(2)
C27 C26 Cl4 118.9(2)
C26 C27 C28 119.2(2)
C26 C27 H27 120.4
C28 C27 H27 120.4
C27 C28 C23 120.8(2)
C27 C28 H28 119.6
C23 C28 H28 119.6
N1 C29 C30 121.4(2)
N1 C29 C34 115.8(2)
C30 C29 C34 122.8(2)
C31 C30 C29 119.1(2)
C31 C30 H30 120.4
C29 C30 H30 120.4
C30 C31 C32 119.4(3)
C30 C31 H31 120.3
C32 C31 H31 120.3
C33 C32 C31 118.4(3)
C33 C32 H32 120.8
C31 C32 H32 120.8
N1 C33 C32 122.1(2)
N1 C33 H33 118.9
C32 C33 H33 118.9
O9 C34 C29 110.6(2)
O9 C34 H34A 109.5
C29 C34 H34A 109.5
O9 C34 H34B 109.5
C29 C34 H34B 109.5
H34A C34 H34B 108.1
N2 C35 C36 121.6(2)
N2 C35 C40 114.0(2)
C36 C35 C40 124.4(2)
C37 C36 C35 119.5(2)
C37 C36 H36 120.3
C35 C36 H36 120.3
C36 C37 C38 118.7(3)
C36 C37 H37 120.7
C38 C37 H37 120.7
C39 C38 C37 119.5(2)
C39 C38 H38 120.2
C37 C38 H38 120.2
N2 C39 C38 121.8(2)
N2 C39 H39 119.1
C38 C39 H39 119.1
O10 C40 C35 108.20(19)
O10 C40 H40A 110.1
C35 C40 H40A 110.1
O10 C40 H40B 110.1
C35 C40 H40B 110.1
H40A C40 H40B 108.4
N3 C41 C42 121.2(2)
N3 C41 C46 115.4(2)
C42 C41 C46 123.5(2)
C43 C42 C41 119.6(2)
C43 C42 H42 120.2
C41 C42 H42 120.2
C42 C43 C44 118.7(3)
C42 C43 H43 120.7
C44 C43 H43 120.7
C45 C44 C43 119.4(3)
C45 C44 H44 120.3
C43 C44 H44 120.3
N3 C45 C44 122.0(2)
N3 C45 H45 119.0
C44 C45 H45 119.0
O11 C46 C41 109.5(2)
O11 C46 H46A 109.8
C41 C46 H46A 109.8
O11 C46 H46B 109.8
C41 C46 H46B 109.8
H46A C46 H46B 108.2
N4 C47 C48 121.5(2)
N4 C47 C52 114.6(2)
C48 C47 C52 123.9(2)
C49 C48 C47 119.1(3)
C49 C48 H48 120.5
C47 C48 H48 120.5
C48 C49 C50 119.2(3)
C48 C49 H49 120.4
C50 C49 H49 120.4
C51 C50 C49 119.2(2)
C51 C50 H50 120.4
C49 C50 H50 120.4
N4 C51 C50 121.4(2)
N4 C51 H51 119.3
C50 C51 H51 119.3
O12 C52 C47 109.19(19)
O12 C52 H52A 109.8
C47 C52 H52A 109.8
O12 C52 H52B 109.8
C47 C52 H52B 109.8
H52A C52 H52B 108.3

loop_
_geom_bond_atom_site_label_1
_geom_bond_atom_site_label_2
_geom_bond_distance
Cu1 O5 1.919(2)
Cu1 O9 1.945(2)
Cu1 O12 1.974(2)
Cu1 N4 1.988(2)
Cu1 O7 2.385(2)
Cu1 O11 2.873(2)
Cu1 Cu2 3.0960(10)
Cu1 Cu4 3.3760(10)
Cu1 Cu3 3.5140(10)
Cu2 O8 1.932(2)
Cu2 O10 1.957(2)
Cu2 O12 1.965(2)
Cu2 N2 1.998(2)
Cu2 O9 2.545(2)
Cu2 O2 2.607(2)
Cu2 Cu3 3.0270(10)
Cu2 Cu4 3.3620(10)
Cu3 O11 1.913(2)
Cu3 O1 1.918(2)
Cu3 O10 1.955(2)
Cu3 N3 2.008(2)
Cu3 O12 2.303(2)
Cu3 Cu4 3.1410(10)
Cu4 O3 1.937(2)
Cu4 O11 1.942(2)
Cu4 O9 1.954(2)
Cu4 N1 1.984(2)
Cu4 O10 2.396(2)
Cu4 O4 2.811(2)
Cl1 C5 1.744(3)
Cl2 C12 1.737(3)
Cl3 C19 1.741(3)
Cl4 C26 1.741(2)
N1 C33 1.340(3)
N1 C29 1.342(3)
N2 C35 1.346(3)
N2 C39 1.353(3)
N3 C41 1.347(3)
N3 C45 1.348(3)
N4 C47 1.339(3)
N4 C51 1.351(3)
O1 C1 1.294(3)
O2 C1 1.237(3)
O3 C8 1.285(3)
O4 C8 1.235(3)
O5 C15 1.279(3)
O6 C15 1.226(3)
O7 C22 1.242(3)
O8 C22 1.290(3)
O9 C34 1.407(3)
O10 C40 1.410(3)
O11 C46 1.396(3)
O12 C52 1.409(3)
C1 C2 1.511(3)
C2 C3 1.391(3)
C2 C7 1.399(3)
C3 C4 1.384(4)
C3 H3 0.9500
C4 C5 1.382(4)
C4 H4 0.9500
C5 C6 1.383(4)
C6 C7 1.381(3)
C6 H6 0.9500
C7 H7 0.9500
C8 C9 1.502(3)
C9 C10 1.390(3)
C9 C14 1.395(3)
C10 C11 1.389(3)
C10 H10 0.9500
C11 C12 1.383(4)
C11 H11 0.9500
C12 C13 1.386(4)
C13 C14 1.382(3)
C13 H13 0.9500
C14 H14 0.9500
C15 C16 1.515(3)
C16 C21 1.389(3)
C16 C17 1.391(3)
C17 C18 1.382(3)
C17 H17 0.9500
C18 C19 1.388(4)
C18 H18 0.9500
C19 C20 1.379(4)
C20 C21 1.387(4)
C20 H20 0.9500
C21 H21 0.9500
C22 C23 1.508(3)
C23 C28 1.392(3)
C23 C24 1.395(3)
C24 C25 1.380(3)
C24 H24 0.9500
C25 C26 1.380(3)
C25 H25 0.9500
C26 C27 1.381(3)
C27 C28 1.388(3)
C27 H27 0.9500
C28 H28 0.9500
C29 C30 1.390(3)
C29 C34 1.501(4)
C30 C31 1.373(4)
C30 H30 0.9500
C31 C32 1.391(4)
C31 H31 0.9500
C32 C33 1.382(4)
C32 H32 0.9500
C33 H33 0.9500
C34 H34A 0.9900
C34 H34B 0.9900
C35 C36 1.388(3)
C35 C40 1.515(3)
C36 C37 1.381(4)
C36 H36 0.9500
C37 C38 1.385(4)
C37 H37 0.9500
C38 C39 1.376(4)
C38 H38 0.9500
C39 H39 0.9500
C40 H40A 0.9900
C40 H40B 0.9900
C41 C42 1.384(3)
C41 C46 1.501(3)
C42 C43 1.383(4)
C42 H42 0.9500
C43 C44 1.383(4)
C43 H43 0.9500
C44 C45 1.373(4)
C44 H44 0.9500
C45 H45 0.9500
C46 H46A 0.9900
C46 H46B 0.9900
C47 C48 1.388(4)
C47 C52 1.509(3)
C48 C49 1.381(4)
C48 H48 0.9500
C49 C50 1.379(4)
C49 H49 0.9500
C50 C51 1.381(4)
C50 H50 0.9500
C51 H51 0.9500
C52 H52A 0.9900
C52 H52B 0.9900

loop_
_geom_hbond_atom_site_label_D
_geom_hbond_atom_site_label_H
_geom_hbond_atom_site_label_A
_geom_hbond_site_symmetry_A
_geom_hbond_distance_DH
_geom_hbond_distance_HA
_geom_hbond_distance_DA
_geom_hbond_angle_DHA
C34 H34A O5 . 0.99 2.59 3.116(3) 114
C39 H39 O8 . 0.95 2.55 3.034(3) 112
C46 H46A O6 . 0.99 2.52 3.462(3) 158
C33 H33 O4 2 0.95 2.46 3.010(3) 117
C36 H36 O6 6 0.95 2.41 3.221(3) 143
C37 H37 O4 6 0.95 2.46 3.279(3) 145
C48 H48 O8 7 0.95 2.53 3.401(3) 152
C30 H30 Cl3 6_565 0.95 2.78 3.501(3) 134
C34 H34A Cl2 1_565 0.99 2.75 3.337(3) 118

loop_
_geom_torsion_atom_site_label_1
_geom_torsion_atom_site_label_2
_geom_torsion_atom_site_label_3
_geom_torsion_atom_site_label_4
_geom_torsion
O5 Cu1 Cu2 O8 -57.95(10)
O9 Cu1 Cu2 O8 -104.91(8)
O12 Cu1 Cu2 O8 107.50(9)
N4 Cu1 Cu2 O8 91.29(8)
O7 Cu1 Cu2 O8 2.92(7)
O11 Cu1 Cu2 O8 -174.63(6)
Cu4 Cu1 Cu2 O8 -139.22(5)
Cu3 Cu1 Cu2 O8 156.66(5)
O5 Cu1 Cu2 O10 113.88(10)
O9 Cu1 Cu2 O10 66.92(8)
O12 Cu1 Cu2 O10 -80.67(9)
N4 Cu1 Cu2 O10 -96.88(8)
O7 Cu1 Cu2 O10 174.75(7)
O11 Cu1 Cu2 O10 -2.80(6)
Cu4 Cu1 Cu2 O10 32.61(5)
Cu3 Cu1 Cu2 O10 -31.51(5)
O5 Cu1 Cu2 O12 -165.45(12)
O9 Cu1 Cu2 O12 147.59(10)
N4 Cu1 Cu2 O12 -16.21(10)
O7 Cu1 Cu2 O12 -104.58(9)
O11 Cu1 Cu2 O12 77.87(8)
Cu4 Cu1 Cu2 O12 113.28(8)
Cu3 Cu1 Cu2 O12 49.16(7)
O5 Cu1 Cu2 N2 32.80(12)
O9 Cu1 Cu2 N2 -14.16(10)
O12 Cu1 Cu2 N2 -161.75(11)
N4 Cu1 Cu2 N2 -177.96(11)
O7 Cu1 Cu2 N2 93.67(10)
O11 Cu1 Cu2 N2 -83.88(9)
Cu4 Cu1 Cu2 N2 -48.48(9)
Cu3 Cu1 Cu2 N2 -112.59(9)
O5 Cu1 Cu2 O9 46.96(11)
O12 Cu1 Cu2 O9 -147.59(10)
N4 Cu1 Cu2 O9 -163.80(9)
O7 Cu1 Cu2 O9 107.83(7)
O11 Cu1 Cu2 O9 -69.72(7)
Cu4 Cu1 Cu2 O9 -34.32(6)
Cu3 Cu1 Cu2 O9 -98.43(6)
O5 Cu1 Cu2 O2 -163.79(10)
O9 Cu1 Cu2 O2 149.24(7)
O12 Cu1 Cu2 O2 1.65(9)
N4 Cu1 Cu2 O2 -14.55(8)
O7 Cu1 Cu2 O2 -102.93(7)
O11 Cu1 Cu2 O2 79.52(6)
Cu4 Cu1 Cu2 O2 114.93(5)
Cu3 Cu1 Cu2 O2 50.82(5)
O5 Cu1 Cu2 Cu3 145.39(9)
O9 Cu1 Cu2 Cu3 98.43(6)
O12 Cu1 Cu2 Cu3 -49.16(7)
N4 Cu1 Cu2 Cu3 -65.37(7)
O7 Cu1 Cu2 Cu3 -153.75(5)
O11 Cu1 Cu2 Cu3 28.71(4)
Cu4 Cu1 Cu2 Cu3 64.11(2)
O5 Cu1 Cu2 Cu4 81.28(9)
O9 Cu1 Cu2 Cu4 34.32(6)
O12 Cu1 Cu2 Cu4 -113.28(8)
N4 Cu1 Cu2 Cu4 -129.48(7)
O7 Cu1 Cu2 Cu4 142.14(5)
O11 Cu1 Cu2 Cu4 -35.41(4)
Cu3 Cu1 Cu2 Cu4 -64.11(2)
O8 Cu2 Cu3 O11 -92.74(11)
O10 Cu2 Cu3 O11 80.48(9)
O12 Cu2 Cu3 O11 -82.17(9)
N2 Cu2 Cu3 O11 90.54(9)
O9 Cu2 Cu3 O11 -5.09(7)
O2 Cu2 Cu3 O11 -178.49(7)
Cu1 Cu2 Cu3 O11 -44.15(6)
Cu4 Cu2 Cu3 O11 25.55(6)
O8 Cu2 Cu3 O1 86.90(11)
O10 Cu2 Cu3 O1 -99.88(9)
O12 Cu2 Cu3 O1 97.47(8)
N2 Cu2 Cu3 O1 -89.82(9)
O9 Cu2 Cu3 O1 174.55(7)
O2 Cu2 Cu3 O1 1.14(7)
Cu1 Cu2 Cu3 O1 135.49(6)
Cu4 Cu2 Cu3 O1 -154.81(6)
O8 Cu2 Cu3 O10 -173.22(12)
O12 Cu2 Cu3 O10 -162.66(9)
N2 Cu2 Cu3 O10 10.06(10)
O9 Cu2 Cu3 O10 -85.58(8)
O2 Cu2 Cu3 O10 101.02(9)
Cu1 Cu2 Cu3 O10 -124.63(7)
Cu4 Cu2 Cu3 O10 -54.93(7)
O8 Cu2 Cu3 N3 -13.46(14)
O10 Cu2 Cu3 N3 159.77(12)
O12 Cu2 Cu3 N3 -2.89(11)
N2 Cu2 Cu3 N3 169.83(11)
O9 Cu2 Cu3 N3 74.19(10)
O2 Cu2 Cu3 N3 -99.21(11)
Cu1 Cu2 Cu3 N3 35.13(10)
Cu4 Cu2 Cu3 N3 104.84(10)
O8 Cu2 Cu3 O12 -10.57(11)
O10 Cu2 Cu3 O12 162.66(9)
N2 Cu2 Cu3 O12 172.72(9)
O9 Cu2 Cu3 O12 77.08(7)
O2 Cu2 Cu3 O12 -96.32(8)
Cu1 Cu2 Cu3 O12 38.02(6)
Cu4 Cu2 Cu3 O12 107.73(6)
O8 Cu2 Cu3 Cu4 -118.29(10)
O10 Cu2 Cu3 Cu4 54.93(7)
O12 Cu2 Cu3 Cu4 -107.73(6)
N2 Cu2 Cu3 Cu4 64.99(7)
O9 Cu2 Cu3 Cu4 -30.65(4)
O2 Cu2 Cu3 Cu4 155.95(4)
Cu1 Cu2 Cu3 Cu4 -69.70(3)
O8 Cu2 Cu3 Cu1 -48.59(10)
O10 Cu2 Cu3 Cu1 124.63(7)
O12 Cu2 Cu3 Cu1 -38.02(6)
N2 Cu2 Cu3 Cu1 134.69(7)
O9 Cu2 Cu3 Cu1 39.06(4)
O2 Cu2 Cu3 Cu1 -134.35(5)
Cu4 Cu2 Cu3 Cu1 69.70(3)
O5 Cu1 Cu3 O11 -12.68(13)
O9 Cu1 Cu3 O11 64.90(8)
O12 Cu1 Cu3 O11 170.89(10)
N4 Cu1 Cu3 O11 -111.76(9)
O7 Cu1 Cu3 O11 150.21(8)
Cu2 Cu1 Cu3 O11 121.55(7)
Cu4 Cu1 Cu3 O11 42.03(7)
O5 Cu1 Cu3 O1 163.38(13)
O9 Cu1 Cu3 O1 -119.04(9)
O12 Cu1 Cu3 O1 -13.05(10)
N4 Cu1 Cu3 O1 64.30(9)
O7 Cu1 Cu3 O1 -33.73(9)
O11 Cu1 Cu3 O1 176.06(9)
Cu2 Cu1 Cu3 O1 -62.39(7)
Cu4 Cu1 Cu3 O1 -141.91(7)
O5 Cu1 Cu3 O10 -102.47(12)
O9 Cu1 Cu3 O10 -24.89(7)
O12 Cu1 Cu3 O10 81.11(9)
N4 Cu1 Cu3 O10 158.46(7)
O7 Cu1 Cu3 O10 60.42(7)
O11 Cu1 Cu3 O10 -89.78(8)
Cu2 Cu1 Cu3 O10 31.77(5)
Cu4 Cu1 Cu3 O10 -47.75(5)
O5 Cu1 Cu3 N3 66.42(13)
O9 Cu1 Cu3 N3 144.00(8)
O12 Cu1 Cu3 N3 -110.01(10)
N4 Cu1 Cu3 N3 -32.65(8)
O7 Cu1 Cu3 N3 -130.69(8)
O11 Cu1 Cu3 N3 79.10(9)
Cu2 Cu1 Cu3 N3 -159.35(6)
Cu4 Cu1 Cu3 N3 121.13(6)
O5 Cu1 Cu3 O12 176.43(14)
O9 Cu1 Cu3 O12 -105.99(9)
N4 Cu1 Cu3 O12 77.36(10)
O7 Cu1 Cu3 O12 -20.68(9)
O11 Cu1 Cu3 O12 -170.89(10)
Cu2 Cu1 Cu3 O12 -49.34(8)
Cu4 Cu1 Cu3 O12 -128.86(8)
O5 Cu1 Cu3 Cu2 -134.23(12)
O9 Cu1 Cu3 Cu2 -56.65(5)
O12 Cu1 Cu3 Cu2 49.34(8)
N4 Cu1 Cu3 Cu2 126.70(6)
O7 Cu1 Cu3 Cu2 28.66(5)
O11 Cu1 Cu3 Cu2 -121.55(7)
Cu4 Cu1 Cu3 Cu2 -79.52(3)
O5 Cu1 Cu3 Cu4 -54.71(11)
O9 Cu1 Cu3 Cu4 22.87(5)
O12 Cu1 Cu3 Cu4 128.86(8)
N4 Cu1 Cu3 Cu4 -153.79(6)
O7 Cu1 Cu3 Cu4 108.18(6)
O11 Cu1 Cu3 Cu4 -42.03(7)
Cu2 Cu1 Cu3 Cu4 79.52(3)
O11 Cu3 Cu4 O3 93.72(11)
O1 Cu3 Cu4 O3 -81.71(11)
O10 Cu3 Cu4 O3 -90.97(8)
N3 Cu3 Cu4 O3 88.11(8)
O12 Cu3 Cu4 O3 -172.41(6)
Cu2 Cu3 Cu4 O3 -133.85(5)
Cu1 Cu3 Cu4 O3 163.14(5)
O1 Cu3 Cu4 O11 -175.42(14)
O10 Cu3 Cu4 O11 175.32(11)
N3 Cu3 Cu4 O11 -5.60(11)
O12 Cu3 Cu4 O11 93.87(10)
Cu2 Cu3 Cu4 O11 132.44(10)
Cu1 Cu3 Cu4 O11 69.43(10)
O11 Cu3 Cu4 O9 -91.54(11)
O1 Cu3 Cu4 O9 93.03(11)
O10 Cu3 Cu4 O9 83.77(8)
N3 Cu3 Cu4 O9 -97.14(8)
O12 Cu3 Cu4 O9 2.33(6)
Cu2 Cu3 Cu4 O9 40.90(5)
Cu1 Cu3 Cu4 O9 -22.12(5)
O11 Cu3 Cu4 N1 -161.71(14)
O1 Cu3 Cu4 N1 22.87(15)
O10 Cu3 Cu4 N1 13.61(12)
N3 Cu3 Cu4 N1 -167.31(13)
O12 Cu3 Cu4 N1 -67.84(12)
Cu2 Cu3 Cu4 N1 -29.27(11)
Cu1 Cu3 Cu4 N1 -92.28(11)
O11 Cu3 Cu4 O10 -175.32(11)
O1 Cu3 Cu4 O10 9.26(11)
N3 Cu3 Cu4 O10 179.08(9)
O12 Cu3 Cu4 O10 -81.44(7)
Cu2 Cu3 Cu4 O10 -42.88(6)
Cu1 Cu3 Cu4 O10 -105.89(6)
O11 Cu3 Cu4 O4 45.02(10)
O1 Cu3 Cu4 O4 -130.40(10)
O10 Cu3 Cu4 O4 -139.66(7)
N3 Cu3 Cu4 O4 39.42(8)
O12 Cu3 Cu4 O4 138.90(6)
Cu2 Cu3 Cu4 O4 177.46(4)
Cu1 Cu3 Cu4 O4 114.45(4)
O11 Cu3 Cu4 Cu2 -132.44(10)
O1 Cu3 Cu4 Cu2 52.14(10)
O10 Cu3 Cu4 Cu2 42.88(6)
N3 Cu3 Cu4 Cu2 -138.04(7)
O12 Cu3 Cu4 Cu2 -38.57(4)
Cu1 Cu3 Cu4 Cu2 -63.01(2)
O11 Cu3 Cu4 Cu1 -69.43(10)
O1 Cu3 Cu4 Cu1 115.15(10)
O10 Cu3 Cu4 Cu1 105.89(6)
N3 Cu3 Cu4 Cu1 -75.03(7)
O12 Cu3 Cu4 Cu1 24.45(4)
Cu2 Cu3 Cu4 Cu1 63.01(2)
O8 Cu2 Cu4 O3 -155.94(9)
O10 Cu2 Cu4 O3 14.32(10)
O12 Cu2 Cu4 O3 109.13(8)
N2 Cu2 Cu4 O3 -65.88(9)
O9 Cu2 Cu4 O3 -178.11(9)
O2 Cu2 Cu4 O3 34.73(8)
Cu3 Cu2 Cu4 O3 62.07(7)
Cu1 Cu2 Cu4 O3 144.22(7)
O8 Cu2 Cu4 O11 116.57(9)
O10 Cu2 Cu4 O11 -73.17(9)
O12 Cu2 Cu4 O11 21.64(7)
N2 Cu2 Cu4 O11 -153.37(8)
O9 Cu2 Cu4 O11 94.40(9)
O2 Cu2 Cu4 O11 -52.76(7)
Cu3 Cu2 Cu4 O11 -25.42(5)
Cu1 Cu2 Cu4 O11 56.73(6)
O8 Cu2 Cu4 O9 22.17(9)
O10 Cu2 Cu4 O9 -167.57(9)
O12 Cu2 Cu4 O9 -72.76(8)
N2 Cu2 Cu4 O9 112.22(9)
O2 Cu2 Cu4 O9 -147.16(8)
Cu3 Cu2 Cu4 O9 -119.83(7)
Cu1 Cu2 Cu4 O9 -37.67(6)
O8 Cu2 Cu4 N1 -53.61(9)
O10 Cu2 Cu4 N1 116.65(9)
O12 Cu2 Cu4 N1 -148.54(8)
N2 Cu2 Cu4 N1 36.44(8)
O9 Cu2 Cu4 N1 -75.78(9)
O2 Cu2 Cu4 N1 137.06(7)
Cu3 Cu2 Cu4 N1 164.40(6)
Cu1 Cu2 Cu4 N1 -113.45(6)
O8 Cu2 Cu4 O10 -170.26(10)
O12 Cu2 Cu4 O10 94.81(8)
N2 Cu2 Cu4 O10 -80.21(9)
O9 Cu2 Cu4 O10 167.57(9)
O2 Cu2 Cu4 O10 20.41(8)
Cu3 Cu2 Cu4 O10 47.74(7)
Cu1 Cu2 Cu4 O10 129.90(7)
O8 Cu2 Cu4 O4 130.53(18)
O10 Cu2 Cu4 O4 -59.21(19)
O12 Cu2 Cu4 O4 35.60(18)
N2 Cu2 Cu4 O4 -139.41(18)
O9 Cu2 Cu4 O4 108.36(19)
O2 Cu2 Cu4 O4 -38.80(18)
Cu3 Cu2 Cu4 O4 -11.46(17)
Cu1 Cu2 Cu4 O4 70.69(17)
O8 Cu2 Cu4 Cu3 141.99(7)
O10 Cu2 Cu4 Cu3 -47.74(7)
O12 Cu2 Cu4 Cu3 47.06(5)
N2 Cu2 Cu4 Cu3 -127.95(6)
O9 Cu2 Cu4 Cu3 119.83(7)
O2 Cu2 Cu4 Cu3 -27.33(5)
Cu1 Cu2 Cu4 Cu3 82.15(3)
O8 Cu2 Cu4 Cu1 59.84(7)
O10 Cu2 Cu4 Cu1 -129.90(7)
O12 Cu2 Cu4 Cu1 -35.09(5)
N2 Cu2 Cu4 Cu1 149.90(6)
O9 Cu2 Cu4 Cu1 37.67(6)
O2 Cu2 Cu4 Cu1 -109.49(5)
Cu3 Cu2 Cu4 Cu1 -82.15(3)
O5 Cu1 Cu4 O3 118.79(12)
O9 Cu1 Cu4 O3 -167.84(14)
O12 Cu1 Cu4 O3 -65.63(11)
N4 Cu1 Cu4 O3 2.52(13)
O7 Cu1 Cu4 O3 -142.84(11)
O11 Cu1 Cu4 O3 2.67(11)
Cu2 Cu1 Cu4 O3 -100.57(11)
Cu3 Cu1 Cu4 O3 -36.68(10)
O5 Cu1 Cu4 O11 116.12(8)
O9 Cu1 Cu4 O11 -170.51(11)
O12 Cu1 Cu4 O11 -68.31(7)
N4 Cu1 Cu4 O11 -0.16(10)
O7 Cu1 Cu4 O11 -145.51(8)
Cu2 Cu1 Cu4 O11 -103.25(6)
Cu3 Cu1 Cu4 O11 -39.35(6)
O5 Cu1 Cu4 O9 -73.37(11)
O12 Cu1 Cu4 O9 102.21(11)
N4 Cu1 Cu4 O9 170.36(12)
O7 Cu1 Cu4 O9 25.00(11)
O11 Cu1 Cu4 O9 170.51(11)
Cu2 Cu1 Cu4 O9 67.27(10)
Cu3 Cu1 Cu4 O9 131.16(10)
O5 Cu1 Cu4 N1 -60.69(8)
O9 Cu1 Cu4 N1 12.67(11)
O12 Cu1 Cu4 N1 114.88(8)
N4 Cu1 Cu4 N1 -176.97(10)
O7 Cu1 Cu4 N1 37.68(8)
O11 Cu1 Cu4 N1 -176.81(8)
Cu2 Cu1 Cu4 N1 79.94(6)
Cu3 Cu1 Cu4 N1 143.84(6)
O5 Cu1 Cu4 O10 -167.10(7)
O9 Cu1 Cu4 O10 -93.74(10)
O12 Cu1 Cu4 O10 8.47(6)
N4 Cu1 Cu4 O10 76.62(9)
O7 Cu1 Cu4 O10 -68.73(6)
O11 Cu1 Cu4 O10 76.78(7)
Cu2 Cu1 Cu4 O10 -26.47(4)
Cu3 Cu1 Cu4 O10 37.43(4)
O5 Cu1 Cu4 O4 52.36(7)
O9 Cu1 Cu4 O4 125.73(10)
O12 Cu1 Cu4 O4 -132.07(6)
N4 Cu1 Cu4 O4 -63.92(9)
O7 Cu1 Cu4 O4 150.73(6)
O11 Cu1 Cu4 O4 -63.76(7)
Cu2 Cu1 Cu4 O4 -167.01(4)
Cu3 Cu1 Cu4 O4 -103.11(5)
O5 Cu1 Cu4 Cu3 155.47(5)
O9 Cu1 Cu4 Cu3 -131.16(10)
O12 Cu1 Cu4 Cu3 -28.96(5)
N4 Cu1 Cu4 Cu3 39.19(8)
O7 Cu1 Cu4 Cu3 -106.16(5)
O11 Cu1 Cu4 Cu3 39.35(6)
Cu2 Cu1 Cu4 Cu3 -63.90(2)
O5 Cu1 Cu4 Cu2 -140.64(6)
O9 Cu1 Cu4 Cu2 -67.27(10)
O12 Cu1 Cu4 Cu2 34.94(5)
N4 Cu1 Cu4 Cu2 103.09(8)
O7 Cu1 Cu4 Cu2 -42.27(5)
O11 Cu1 Cu4 Cu2 103.25(6)
Cu3 Cu1 Cu4 Cu2 63.90(2)
O3 Cu4 N1 C33 0.2(2)
O11 Cu4 N1 C33 164.8(3)
O9 Cu4 N1 C33 -173.7(2)
O10 Cu4 N1 C33 -93.6(2)
O4 Cu4 N1 C33 52.8(2)
Cu3 Cu4 N1 C33 -102.5(2)
Cu2 Cu4 N1 C33 -126.33(19)
Cu1 Cu4 N1 C33 179.92(18)
O3 Cu4 N1 C29 -179.20(15)
O11 Cu4 N1 C29 -14.6(5)
O9 Cu4 N1 C29 6.89(15)
O10 Cu4 N1 C29 87.00(16)
O4 Cu4 N1 C29 -126.55(15)
Cu3 Cu4 N1 C29 78.10(19)
Cu2 Cu4 N1 C29 54.30(15)
Cu1 Cu4 N1 C29 0.55(17)
O8 Cu2 N2 C35 -169.97(16)
O10 Cu2 N2 C35 14.73(15)
O12 Cu2 N2 C35 35.2(4)
O9 Cu2 N2 C35 91.98(16)
O2 Cu2 N2 C35 -64.48(16)
Cu3 Cu2 N2 C35 8.29(18)
Cu1 Cu2 N2 C35 100.94(16)
Cu4 Cu2 N2 C35 59.08(15)
O8 Cu2 N2 C39 14.2(2)
O10 Cu2 N2 C39 -161.1(2)
O12 Cu2 N2 C39 -140.5(3)
O9 Cu2 N2 C39 -83.8(2)
O2 Cu2 N2 C39 119.7(2)
Cu3 Cu2 N2 C39 -167.50(18)
Cu1 Cu2 N2 C39 -74.9(2)
Cu4 Cu2 N2 C39 -116.7(2)
O11 Cu3 N3 C41 -3.42(17)
O1 Cu3 N3 C41 174.41(17)
O10 Cu3 N3 C41 3.1(5)
O12 Cu3 N3 C41 -87.90(17)
Cu2 Cu3 N3 C41 -85.99(19)
Cu4 Cu3 N3 C41 -0.12(19)
Cu1 Cu3 N3 C41 -57.51(17)
O11 Cu3 N3 C45 168.1(2)
O1 Cu3 N3 C45 -14.0(2)
O10 Cu3 N3 C45 174.6(3)
O12 Cu3 N3 C45 83.7(2)
Cu2 Cu3 N3 C45 85.6(2)
Cu4 Cu3 N3 C45 171.44(19)
Cu1 Cu3 N3 C45 114.0(2)
O5 Cu1 N4 C47 153.00(17)
O9 Cu1 N4 C47 -68.3(4)
O12 Cu1 N4 C47 -18.59(16)
O7 Cu1 N4 C47 63.60(17)
O11 Cu1 N4 C47 -86.89(17)
Cu2 Cu1 N4 C47 -8.57(19)
Cu4 Cu1 N4 C47 -86.79(18)
Cu3 Cu1 N4 C47 -55.96(16)
O5 Cu1 N4 C51 -24.9(2)
O9 Cu1 N4 C51 113.8(3)
O12 Cu1 N4 C51 163.5(2)
O7 Cu1 N4 C51 -114.3(2)
O11 Cu1 N4 C51 95.2(2)
Cu2 Cu1 N4 C51 173.57(19)
Cu4 Cu1 N4 C51 95.3(2)
Cu3 Cu1 N4 C51 126.2(2)
O10 Cu3 O1 C1 -43.6(2)
N3 Cu3 O1 C1 138.3(2)
O12 Cu3 O1 C1 35.9(2)
Cu2 Cu3 O1 C1 -4.5(2)
Cu4 Cu3 O1 C1 -50.7(2)
Cu1 Cu3 O1 C1 42.8(2)
O8 Cu2 O2 C1 -145.54(19)
O10 Cu2 O2 C1 40.46(19)
O12 Cu2 O2 C1 -48.38(19)
N2 Cu2 O2 C1 119.4(2)
O9 Cu2 O2 C1 -11.1(3)
Cu3 Cu2 O2 C1 1.48(18)
Cu1 Cu2 O2 C1 -49.4(2)
Cu4 Cu2 O2 C1 26.1(2)
N1 Cu4 O3 C8 100.68(17)
O10 Cu4 O3 C8 -150.15(17)
O4 Cu4 O3 C8 7.31(15)
Cu3 Cu4 O3 C8 -111.66(17)
Cu2 Cu4 O3 C8 -158.28(14)
Cu1 Cu4 O3 C8 -78.8(2)
O3 Cu4 O4 C8 -7.54(15)
O11 Cu4 O4 C8 88.42(16)
O9 Cu4 O4 C8 172.35(15)
N1 Cu4 O4 C8 -101.25(16)
O10 Cu4 O4 C8 27.38(18)
Cu3 Cu4 O4 C8 64.36(15)
Cu2 Cu4 O4 C8 74.6(2)
Cu1 Cu4 O4 C8 138.18(14)
N4 Cu1 O5 C15 77.7(2)
O7 Cu1 O5 C15 175.2(2)
O11 Cu1 O5 C15 -27.4(2)
Cu2 Cu1 O5 C15 -129.23(18)
Cu4 Cu1 O5 C15 -63.3(2)
Cu3 Cu1 O5 C15 -19.6(3)
O5 Cu1 O7 C22 139.1(2)
O9 Cu1 O7 C22 43.0(2)
O12 Cu1 O7 C22 -45.3(2)
N4 Cu1 O7 C22 -125.6(2)
O11 Cu1 O7 C22 -4.2(3)
Cu2 Cu1 O7 C22 -8.39(19)
Cu4 Cu1 O7 C22 30.8(2)
Cu3 Cu1 O7 C22 -32.7(2)
N4 Cu1 O9 C34 -178.6(3)
O7 Cu1 O9 C34 48.98(17)
O11 Cu1 O9 C34 -158.39(18)
Cu2 Cu1 O9 C34 113.11(17)
Cu4 Cu1 O9 C34 -152.4(2)
Cu3 Cu1 O9 C34 168.65(17)
O5 Cu1 O9 Cu4 112.41(9)
O12 Cu1 O9 Cu4 -75.20(9)
N4 Cu1 O9 Cu4 -26.2(3)
O7 Cu1 O9 Cu4 -158.62(9)
O11 Cu1 O9 Cu4 -6.00(7)
Cu2 Cu1 O9 Cu4 -94.50(9)
Cu3 Cu1 O9 Cu4 -38.95(7)
O5 Cu1 O9 Cu2 -153.10(6)
O12 Cu1 O9 Cu2 19.30(6)
N4 Cu1 O9 Cu2 68.3(3)
O7 Cu1 O9 Cu2 -64.13(5)
O11 Cu1 O9 Cu2 88.50(5)
Cu4 Cu1 O9 Cu2 94.50(9)
Cu3 Cu1 O9 Cu2 55.54(3)
O11 Cu4 O9 C34 161.93(16)
N1 Cu4 O9 C34 -14.26(15)
O10 Cu4 O9 C34 -124.38(16)
O4 Cu4 O9 C34 78.39(17)
Cu3 Cu4 O9 C34 -162.91(15)
Cu2 Cu4 O9 C34 -117.26(17)
Cu1 Cu4 O9 C34 153.9(2)
O11 Cu4 O9 Cu1 8.06(9)
N1 Cu4 O9 Cu1 -168.14(10)
O10 Cu4 O9 Cu1 81.74(9)
O4 Cu4 O9 Cu1 -75.49(12)
Cu3 Cu4 O9 Cu1 43.21(8)
Cu2 Cu4 O9 Cu1 88.87(9)
O11 Cu4 O9 Cu2 -80.81(7)
N1 Cu4 O9 Cu2 102.99(7)
O10 Cu4 O9 Cu2 -7.12(5)
O4 Cu4 O9 Cu2 -164.36(6)
Cu3 Cu4 O9 Cu2 -45.66(5)
Cu1 Cu4 O9 Cu2 -88.87(9)
O8 Cu2 O9 C34 -44.04(16)
O10 Cu2 O9 C34 128.09(16)
O12 Cu2 O9 C34 -141.22(16)
N2 Cu2 O9 C34 49.48(16)
O2 Cu2 O9 C34 -179.87(14)
Cu3 Cu2 O9 C34 168.10(15)
Cu1 Cu2 O9 C34 -120.96(16)
Cu4 Cu2 O9 C34 119.27(17)
O8 Cu2 O9 Cu1 76.92(7)
O10 Cu2 O9 Cu1 -110.95(7)
O12 Cu2 O9 Cu1 -20.26(6)
N2 Cu2 O9 Cu1 170.44(7)
O2 Cu2 O9 Cu1 -58.90(12)
Cu3 Cu2 O9 Cu1 -70.94(5)
Cu4 Cu2 O9 Cu1 -119.77(8)
O8 Cu2 O9 Cu4 -163.31(7)
O10 Cu2 O9 Cu4 8.83(7)
O12 Cu2 O9 Cu4 99.51(7)
N2 Cu2 O9 Cu4 -69.79(8)
O2 Cu2 O9 Cu4 60.87(13)
Cu3 Cu2 O9 Cu4 48.83(5)
Cu1 Cu2 O9 Cu4 119.77(8)
O11 Cu3 O10 C40 130.1(2)
O1 Cu3 O10 C40 -47.7(2)
N3 Cu3 O10 C40 123.6(3)
O12 Cu3 O10 C40 -142.83(19)
Cu2 Cu3 O10 C40 -131.4(2)
Cu4 Cu3 O10 C40 127.3(2)
Cu1 Cu3 O10 C40 -174.90(19)
O11 Cu3 O10 Cu2 -98.50(8)
O1 Cu3 O10 Cu2 83.78(8)
N3 Cu3 O10 Cu2 -104.9(3)
O12 Cu3 O10 Cu2 -11.38(6)
Cu4 Cu3 O10 Cu2 -101.24(7)
Cu1 Cu3 O10 Cu2 -43.45(5)
O11 Cu3 O10 Cu4 2.74(7)
O1 Cu3 O10 Cu4 -174.98(6)
N3 Cu3 O10 Cu4 -3.7(4)
O12 Cu3 O10 Cu4 89.86(6)
Cu2 Cu3 O10 Cu4 101.24(7)
Cu1 Cu3 O10 Cu4 57.79(4)
O12 Cu2 O10 C40 155.05(15)
N2 Cu2 O10 C40 -29.23(15)
O9 Cu2 O10 C40 -131.29(16)
O2 Cu2 O10 C40 73.09(15)
Cu3 Cu2 O10 C40 141.93(18)
Cu1 Cu2 O10 C40 -167.22(14)
Cu4 Cu2 O10 C40 -124.01(17)
O12 Cu2 O10 Cu3 13.12(7)
N2 Cu2 O10 Cu3 -171.16(8)
O9 Cu2 O10 Cu3 86.79(7)
O2 Cu2 O10 Cu3 -68.84(7)
Cu1 Cu2 O10 Cu3 50.85(6)
Cu4 Cu2 O10 Cu3 94.06(8)
O12 Cu2 O10 Cu4 -80.94(7)
N2 Cu2 O10 Cu4 94.78(8)
O9 Cu2 O10 Cu4 -7.28(6)
O2 Cu2 O10 Cu4 -162.90(7)
Cu3 Cu2 O10 Cu4 -94.06(8)
Cu1 Cu2 O10 Cu4 -43.21(6)
O3 Cu4 O10 C40 -47.56(15)
O11 Cu4 O10 C40 -140.11(16)
O9 Cu4 O10 C40 130.18(15)
N1 Cu4 O10 C40 50.54(16)
O4 Cu4 O10 C40 -74.46(17)
Cu3 Cu4 O10 C40 -137.30(17)
Cu2 Cu4 O10 C40 120.79(17)
Cu1 Cu4 O10 C40 160.28(15)
O3 Cu4 O10 Cu3 89.74(7)
O11 Cu4 O10 Cu3 -2.81(7)
O9 Cu4 O10 Cu3 -92.52(7)
N1 Cu4 O10 Cu3 -172.17(7)
O4 Cu4 O10 Cu3 62.84(10)
Cu2 Cu4 O10 Cu3 -101.91(8)
Cu1 Cu4 O10 Cu3 -62.42(5)
O3 Cu4 O10 Cu2 -168.35(8)
O11 Cu4 O10 Cu2 99.11(8)
O9 Cu4 O10 Cu2 9.40(7)
N1 Cu4 O10 Cu2 -70.25(9)
O4 Cu4 O10 Cu2 164.76(6)
Cu3 Cu4 O10 Cu2 101.91(8)
Cu1 Cu4 O10 Cu2 39.49(5)
O10 Cu3 O11 C46 -164.53(18)
N3 Cu3 O11 C46 14.04(18)
O12 Cu3 O11 C46 116.50(18)
Cu2 Cu3 O11 C46 156.62(17)
Cu4 Cu3 O11 C46 -160.9(2)
Cu1 Cu3 O11 C46 111.70(19)
O10 Cu3 O11 Cu4 -3.58(9)
N3 Cu3 O11 Cu4 174.99(10)
O12 Cu3 O11 Cu4 -82.55(9)
Cu2 Cu3 O11 Cu4 -42.43(8)
Cu1 Cu3 O11 Cu4 -87.35(8)
O10 Cu3 O11 Cu1 83.77(6)
N3 Cu3 O11 Cu1 -97.66(7)
O12 Cu3 O11 Cu1 4.80(5)
Cu2 Cu3 O11 Cu1 44.92(4)
Cu4 Cu3 O11 Cu1 87.35(8)
O3 Cu4 O11 C46 69.9(2)
O9 Cu4 O11 C46 -116.1(2)
N1 Cu4 O11 C46 -94.8(5)
O10 Cu4 O11 C46 160.4(2)
O4 Cu4 O11 C46 18.0(2)
Cu3 Cu4 O11 C46 157.3(3)
Cu2 Cu4 O11 C46 -164.8(2)
Cu1 Cu4 O11 C46 -111.4(2)
O3 Cu4 O11 Cu3 -87.42(9)
O9 Cu4 O11 Cu3 86.56(9)
N1 Cu4 O11 Cu3 107.9(4)
O10 Cu4 O11 Cu3 3.04(7)
O4 Cu4 O11 Cu3 -139.31(9)
Cu2 Cu4 O11 Cu3 37.85(7)
Cu1 Cu4 O11 Cu3 91.28(8)
O3 Cu4 O11 Cu1 -178.70(6)
O9 Cu4 O11 Cu1 -4.72(5)
N1 Cu4 O11 Cu1 16.6(4)
O10 Cu4 O11 Cu1 -88.24(5)
O4 Cu4 O11 Cu1 129.41(5)
Cu3 Cu4 O11 Cu1 -91.28(8)
Cu2 Cu4 O11 Cu1 -53.43(3)
O5 Cu1 O11 C46 54.07(16)
O9 Cu1 O11 C46 137.27(16)
O12 Cu1 O11 C46 -124.86(16)
N4 Cu1 O11 C46 -48.07(16)
O7 Cu1 O11 C46 -168.65(14)
Cu2 Cu1 O11 C46 -164.57(15)
Cu4 Cu1 O11 C46 132.04(17)
Cu3 Cu1 O11 C46 -118.94(17)
O5 Cu1 O11 Cu3 173.01(7)
O9 Cu1 O11 Cu3 -103.79(8)
O12 Cu1 O11 Cu3 -5.92(6)
N4 Cu1 O11 Cu3 70.86(8)
O7 Cu1 O11 Cu3 -49.72(13)
Cu2 Cu1 O11 Cu3 -45.63(5)
Cu4 Cu1 O11 Cu3 -109.03(8)
O5 Cu1 O11 Cu4 -77.96(8)
O9 Cu1 O11 Cu4 5.23(6)
O12 Cu1 O11 Cu4 103.10(7)
N4 Cu1 O11 Cu4 179.89(7)
O7 Cu1 O11 Cu4 59.31(12)
Cu2 Cu1 O11 Cu4 63.39(5)
Cu3 Cu1 O11 Cu4 109.03(8)
O8 Cu2 O12 C52 50.54(18)
O10 Cu2 O12 C52 -134.73(17)
N2 Cu2 O12 C52 -155.0(3)
O9 Cu2 O12 C52 145.81(18)
O2 Cu2 O12 C52 -53.25(17)
Cu3 Cu2 O12 C52 -123.84(18)
Cu1 Cu2 O12 C52 125.3(2)
Cu4 Cu2 O12 C52 -179.04(17)
O8 Cu2 O12 Cu1 -74.76(8)
O10 Cu2 O12 Cu1 99.97(8)
N2 Cu2 O12 Cu1 79.7(4)
O9 Cu2 O12 Cu1 20.50(6)
O2 Cu2 O12 Cu1 -178.55(8)
Cu3 Cu2 O12 Cu1 110.86(8)
Cu4 Cu2 O12 Cu1 55.65(6)
O8 Cu2 O12 Cu3 174.38(6)
O10 Cu2 O12 Cu3 -10.89(6)
N2 Cu2 O12 Cu3 -31.2(4)
O9 Cu2 O12 Cu3 -90.36(6)
O2 Cu2 O12 Cu3 70.59(5)
Cu1 Cu2 O12 Cu3 -110.86(8)
Cu4 Cu2 O12 Cu3 -55.21(4)
O9 Cu1 O12 C52 -160.41(15)
N4 Cu1 O12 C52 31.25(15)
O7 Cu1 O12 C52 -67.47(14)
O11 Cu1 O12 C52 135.80(15)
Cu2 Cu1 O12 C52 -134.33(17)
Cu4 Cu1 O12 C52 170.25(14)
Cu3 Cu1 O12 C52 130.56(17)
O9 Cu1 O12 Cu2 -26.08(8)
N4 Cu1 O12 Cu2 165.58(9)
O7 Cu1 O12 Cu2 66.86(7)
O11 Cu1 O12 Cu2 -89.87(7)
Cu4 Cu1 O12 Cu2 -55.42(6)
Cu3 Cu1 O12 Cu2 -95.11(9)
O9 Cu1 O12 Cu3 69.03(8)
N4 Cu1 O12 Cu3 -99.31(9)
O7 Cu1 O12 Cu3 161.97(8)
O11 Cu1 O12 Cu3 5.24(6)
Cu2 Cu1 O12 Cu3 95.11(9)
Cu4 Cu1 O12 Cu3 39.69(6)
O11 Cu3 O12 C52 -133.60(15)
O1 Cu3 O12 C52 43.50(16)
O10 Cu3 O12 C52 140.40(15)
N3 Cu3 O12 C52 -52.51(16)
Cu2 Cu3 O12 C52 129.29(17)
Cu4 Cu3 O12 C52 -169.34(15)
Cu1 Cu3 O12 C52 -126.15(18)
O11 Cu3 O12 Cu2 97.11(8)
O1 Cu3 O12 Cu2 -85.79(8)
O10 Cu3 O12 Cu2 11.11(6)
N3 Cu3 O12 Cu2 178.19(7)
Cu4 Cu3 O12 Cu2 61.37(5)
Cu1 Cu3 O12 Cu2 104.56(9)
O11 Cu3 O12 Cu1 -7.45(8)
O1 Cu3 O12 Cu1 169.65(8)
O10 Cu3 O12 Cu1 -93.45(9)
N3 Cu3 O12 Cu1 73.63(9)
Cu2 Cu3 O12 Cu1 -104.56(9)
Cu4 Cu3 O12 Cu1 -43.19(6)
Cu2 O2 C1 O1 -5.4(4)
Cu2 O2 C1 C2 173.78(15)
Cu3 O1 C1 O2 7.3(4)
Cu3 O1 C1 C2 -171.87(16)
O2 C1 C2 C3 -25.0(4)
O1 C1 C2 C3 154.3(2)
O2 C1 C2 C7 156.8(2)
O1 C1 C2 C7 -23.9(3)
C7 C2 C3 C4 -0.3(4)
C1 C2 C3 C4 -178.5(2)
C2 C3 C4 C5 -1.5(4)
C3 C4 C5 C6 1.6(4)
C3 C4 C5 Cl1 -179.5(2)
C4 C5 C6 C7 0.2(4)
Cl1 C5 C6 C7 -178.7(2)
C5 C6 C7 C2 -2.1(4)
C3 C2 C7 C6 2.1(4)
C1 C2 C7 C6 -179.7(2)
Cu4 O4 C8 O3 11.0(2)
Cu4 O4 C8 C9 -167.2(2)
Cu4 O3 C8 O4 -16.2(3)
Cu4 O3 C8 C9 162.05(17)
O4 C8 C9 C10 164.5(2)
O3 C8 C9 C10 -13.8(4)
O4 C8 C9 C14 -13.2(4)
O3 C8 C9 C14 168.5(2)
C14 C9 C10 C11 0.3(4)
C8 C9 C10 C11 -177.4(2)
C9 C10 C11 C12 -0.7(4)
C10 C11 C12 C13 0.7(4)
C10 C11 C12 Cl2 -179.2(2)
C11 C12 C13 C14 -0.1(4)
Cl2 C12 C13 C14 179.8(2)
C12 C13 C14 C9 -0.3(4)
C10 C9 C14 C13 0.2(4)
C8 C9 C14 C13 178.0(2)
Cu1 O5 C15 O6 2.5(4)
Cu1 O5 C15 C16 -178.09(15)
O6 C15 C16 C21 -2.9(4)
O5 C15 C16 C21 177.6(2)
O6 C15 C16 C17 176.9(2)
O5 C15 C16 C17 -2.6(3)
C21 C16 C17 C18 0.0(4)
C15 C16 C17 C18 -179.9(2)
C16 C17 C18 C19 -0.7(4)
C17 C18 C19 C20 1.4(4)
C17 C18 C19 Cl3 -178.8(2)
C18 C19 C20 C21 -1.2(4)
Cl3 C19 C20 C21 179.0(2)
C19 C20 C21 C16 0.4(4)
C17 C16 C21 C20 0.2(4)
C15 C16 C21 C20 -179.9(2)
Cu1 O7 C22 O8 12.6(4)
Cu1 O7 C22 C23 -167.39(15)
Cu2 O8 C22 O7 -7.6(4)
Cu2 O8 C22 C23 172.40(15)
O7 C22 C23 C28 -11.1(4)
O8 C22 C23 C28 168.9(2)
O7 C22 C23 C24 168.3(2)
O8 C22 C23 C24 -11.7(3)
C28 C23 C24 C25 1.6(4)
C22 C23 C24 C25 -177.9(2)
C23 C24 C25 C26 -2.3(4)
C24 C25 C26 C27 1.8(4)
C24 C25 C26 Cl4 -178.8(2)
C25 C26 C27 C28 -0.5(4)
Cl4 C26 C27 C28 -179.9(2)
C26 C27 C28 C23 -0.3(4)
C24 C23 C28 C27 -0.3(4)
C22 C23 C28 C27 179.2(2)
C33 N1 C29 C30 0.5(3)
Cu4 N1 C29 C30 179.89(18)
C33 N1 C29 C34 -178.1(2)
Cu4 N1 C29 C34 1.3(2)
N1 C29 C30 C31 1.1(4)
C34 C29 C30 C31 179.6(2)
C29 C30 C31 C32 -2.2(4)
C30 C31 C32 C33 1.7(4)
C29 N1 C33 C32 -1.0(4)
Cu4 N1 C33 C32 179.70(18)
C31 C32 C33 N1 -0.1(4)
Cu1 O9 C34 C29 171.94(14)
Cu4 O9 C34 C29 18.1(2)
Cu2 O9 C34 C29 -89.53(19)
N1 C29 C34 O9 -12.6(3)
C30 C29 C34 O9 168.9(2)
C39 N2 C35 C36 -2.4(3)
Cu2 N2 C35 C36 -178.61(18)
C39 N2 C35 C40 178.0(2)
Cu2 N2 C35 C40 1.8(2)
N2 C35 C36 C37 2.3(4)
C40 C35 C36 C37 -178.2(2)
C35 C36 C37 C38 -0.3(4)
C36 C37 C38 C39 -1.4(4)
C35 N2 C39 C38 0.6(4)
Cu2 N2 C39 C38 176.25(19)
C37 C38 C39 N2 1.3(4)
Cu3 O10 C40 C35 164.39(15)
Cu2 O10 C40 C35 36.6(2)
Cu4 O10 C40 C35 -78.1(2)
N2 C35 C40 O10 -24.8(3)
C36 C35 C40 O10 155.6(2)
C45 N3 C41 C42 0.9(4)
Cu3 N3 C41 C42 173.16(18)
C45 N3 C41 C46 -179.2(2)
Cu3 N3 C41 C46 -6.9(3)
N3 C41 C42 C43 -1.7(4)
C46 C41 C42 C43 178.4(2)
C41 C42 C43 C44 1.4(4)
C42 C43 C44 C45 -0.4(4)
C41 N3 C45 C44 0.2(4)
Cu3 N3 C45 C44 -170.9(2)
C43 C44 C45 N3 -0.4(4)
Cu3 O11 C46 C41 -20.5(3)
Cu4 O11 C46 C41 -176.52(15)
Cu1 O11 C46 C41 81.64(19)
N3 C41 C46 O11 17.4(3)
C42 C41 C46 O11 -162.6(2)
C51 N4 C47 C48 0.6(4)
Cu1 N4 C47 C48 -177.45(19)
C51 N4 C47 C52 -179.4(2)
Cu1 N4 C47 C52 2.6(3)
N4 C47 C48 C49 -0.6(4)
C52 C47 C48 C49 179.4(2)
C47 C48 C49 C50 -0.5(4)
C48 C49 C50 C51 1.5(4)
C47 N4 C51 C50 0.5(4)
Cu1 N4 C51 C50 178.21(19)
C49 C50 C51 N4 -1.5(4)
Cu2 O12 C52 C47 -159.90(15)
Cu1 O12 C52 C47 -37.1(2)
Cu3 O12 C52 C47 89.48(19)
N4 C47 C52 O12 23.0(3)
C48 C47 C52 O12 -157.0(2)
